data_2205430
loop_
_publ_author_name
'Sang, Ruili'
'Xu, Li'

_publ_section_title
;
 Aquabis(2,2'-biimidazole)copper(II) dinitrate
;
_journal_issue 4
_journal_name_full 'Acta Crystallographica Section E'
_journal_page_first m793
_journal_page_last m795
_journal_paper_doi 10.1107/S1600536805008378
_journal_volume 61
_journal_year 2005
_chemical_formula_iupac '[Cu (C6 H6 N4)2 (H2 O)] (N O3)2'
_chemical_formula_moiety 'C12 H14 Cu N8 O 2+, 2N O3 -'
_chemical_formula_sum 'C12 H14 Cu N10 O7'
_chemical_formula_weight 473.88
_chemical_name_common '[Cu(H~2~biim)~2~(H~2~O)](NO~3~)~2~'
_chemical_name_systematic
;
Aquabis(2,2'-biimidazole)copper(II) dinitrate
;
_space_group_IT_number 15
_symmetry_cell_setting monoclinic
_symmetry_space_group_name_Hall '-C 2yc'
_symmetry_space_group_name_H-M 'C 1 2/c 1'
_atom_sites_solution_hydrogens geom
_atom_sites_solution_primary direct
_atom_sites_solution_secondary difmap
_audit_creation_method SHELXL-97
_cell_angle_alpha 90.00
_cell_angle_beta 113.551(2)
_cell_angle_gamma 90.00
_cell_formula_units_Z 4
_cell_length_a 19.6113(19)
_cell_length_b 6.8168(7)
_cell_length_c 14.2923(14)
_cell_measurement_reflns_used 2339
_cell_measurement_temperature 293(2)
_cell_measurement_theta_max 25.04
_cell_measurement_theta_min 2.27
_cell_volume 1751.5(3)
_computing_cell_refinement SMART
_computing_data_collection 'SMART (Siemens, 1994)'
_computing_data_reduction SMART
_computing_molecular_graphics 'SHELXTL (Sheldrick, 1999)'
_computing_publication_material SHELXTL
_computing_structure_refinement 'SHELXL97 (Sheldrick, 1997)'
_computing_structure_solution 'SHELXS97 (Sheldrick, 1997)'
_diffrn_ambient_temperature 293(2)
_diffrn_measured_fraction_theta_full 0.984
_diffrn_measured_fraction_theta_max 0.984
_diffrn_measurement_device_type 'Siemens SMART CCD'
_diffrn_measurement_method \w
_diffrn_radiation_monochromator graphite
_diffrn_radiation_source 'fine-focus sealed tube'
_diffrn_radiation_type MoK\a
_diffrn_radiation_wavelength 0.71073
_diffrn_reflns_av_R_equivalents 0.0222
_diffrn_reflns_av_sigmaI/netI 0.0276
_diffrn_reflns_limit_h_max 12
_diffrn_reflns_limit_h_min -23
_diffrn_reflns_limit_k_max 8
_diffrn_reflns_limit_k_min -6
_diffrn_reflns_limit_l_max 17
_diffrn_reflns_limit_l_min -16
_diffrn_reflns_number 2908
_diffrn_reflns_theta_full 25.04
_diffrn_reflns_theta_max 25.04
_diffrn_reflns_theta_min 2.27
_diffrn_standards_number 0
_exptl_absorpt_coefficient_mu 1.313
_exptl_absorpt_correction_T_max 1.000
_exptl_absorpt_correction_T_min 0.747
_exptl_absorpt_correction_type multi-scan
_exptl_absorpt_process_details '(SADABS; Sheldrick, 1996)'
_exptl_crystal_colour green
_exptl_crystal_density_diffrn 1.797
_exptl_crystal_density_method 'not measured'
_exptl_crystal_description block
_exptl_crystal_F_000 964
_exptl_crystal_size_max 0.40
_exptl_crystal_size_mid 0.32
_exptl_crystal_size_min 0.10
_refine_diff_density_max 0.295
_refine_diff_density_min -0.628
_refine_ls_extinction_method none
_refine_ls_goodness_of_fit_ref 1.006
_refine_ls_hydrogen_treatment constr
_refine_ls_matrix_type full
_refine_ls_number_parameters 138
_refine_ls_number_reflns 1525
_refine_ls_number_restraints 0
_refine_ls_restrained_S_all 1.006
_refine_ls_R_factor_all 0.0465
_refine_ls_R_factor_gt 0.0391
_refine_ls_shift/su_max 0.000
_refine_ls_shift/su_mean 0.000
_refine_ls_structure_factor_coef Fsqd
_refine_ls_weighting_details 'calc w = 1/[\s^2^(Fo^2^)+(0.0934P)^2^+5.5585P] where P = (Fo^2^+2Fc^2^)/3'
_refine_ls_weighting_scheme calc
_refine_ls_wR_factor_gt 0.1212
_refine_ls_wR_factor_ref 0.1361
_reflns_number_gt 1387
_reflns_number_total 1525
_reflns_threshold_expression I>2\s(I)
_cod_data_source_file bv6015.cif
_cod_data_source_block I
_cod_depositor_comments
;
The following automatic conversions were performed:
'_symmetry_cell_setting' value 'Monoclinic' changed to 'monoclinic'
according to '/home/saulius/struct/CIF-dictionaries/cif_core.dic'
dictionary named 'cif_core.dic' version 2.4.1 from 2010-06-29.

Automatic conversion script
Id: cif_fix_enum 1527 2010-12-29 10:47:43Z saulius 

The following automatic conversions were performed:

'_symmetry_cell_setting' value 'Monoclinic' changed to 'monoclinic'
according to /home/saulius/struct/CIF-dictionaries/cif_core.dic
dictionary named 'cif_core.dic' version 2.4.1 from 2010-06-29.

Automatic conversion script
Id: cif_fix_values 1715 2011-07-08 13:25:40Z adriana 
;
_cod_original_sg_symbol_H-M 'C 2/c'
_cod_original_formula_sum 'C12 H14 Cu N10 O7 '
_cod_database_code 2205430
_cod_database_fobs_code 2205430

loop_
_symmetry_equiv_pos_as_xyz
'x, y, z'
'-x, y, -z+1/2'
'x+1/2, y+1/2, z'
'-x+1/2, y+1/2, -z+1/2'
'-x, -y, -z'
'x, -y, z-1/2'
'-x+1/2, -y+1/2, -z'
'x+1/2, -y+1/2, z-1/2'

loop_
_atom_site_label
_atom_site_fract_x
_atom_site_fract_y
_atom_site_fract_z
_atom_site_U_iso_or_equiv
_atom_site_adp_type
_atom_site_calc_flag
_atom_site_refinement_flags
_atom_site_occupancy
_atom_site_type_symbol
Cu 0.0000 0.37217(9) 0.2500 0.0291(3) Uani d S 1 Cu
O1 0.0000 0.6961(6) 0.2500 0.0522(11) Uani d S 1 O
N1 -0.03329(16) 0.2980(5) 0.1004(2) 0.0313(7) Uani d . 1 N
N3 0.00193(17) 0.2409(5) -0.0245(2) 0.0336(7) Uani d . 1 N
H3 0.0301 0.2239 -0.0570 0.040 Uiso calc R 1 H
N2 0.10048(16) 0.3678(4) 0.2445(2) 0.0296(7) Uani d . 1 N
N4 0.16474(17) 0.3240(5) 0.1509(2) 0.0360(7) Uani d . 1 N
H4 0.1754 0.2955 0.0997 0.043 Uiso calc R 1 H
C3 0.02435(19) 0.2801(5) 0.0753(3) 0.0291(7) Uani d . 1 C
C2 -0.0742(2) 0.2327(6) -0.0651(3) 0.0386(9) Uani d . 1 C
H2 -0.1052 0.2083 -0.1329 0.046 Uiso calc R 1 H
C1 -0.0957(2) 0.2670(6) 0.0127(3) 0.0365(9) Uani d . 1 C
H1 -0.1445 0.2691 0.0076 0.044 Uiso calc R 1 H
C4 0.09728(19) 0.3172(5) 0.1534(3) 0.0281(7) Uani d . 1 C
C6 0.1740(2) 0.4113(6) 0.3024(3) 0.0370(9) Uani d . 1 C
H6 0.1932 0.4523 0.3701 0.044 Uiso calc R 1 H
C5 0.2135(2) 0.3846(6) 0.2448(3) 0.0397(9) Uani d . 1 C
H5 0.2643 0.4040 0.2653 0.048 Uiso calc R 1 H
O2 0.36845(19) 0.4050(5) 0.1925(2) 0.0524(8) Uani d . 1 O
O3 0.36480(18) 0.3066(6) 0.0488(2) 0.0602(9) Uani d . 1 O
O4 0.27254(18) 0.4666(6) 0.0561(3) 0.0595(9) Uani d . 1 O
N5 0.33454(18) 0.3938(5) 0.0985(2) 0.0354(7) Uani d . 1 N
H1A -0.0373 0.7643 0.2290 0.042 Uiso d . 1 H

loop_
_atom_site_aniso_label
_atom_site_aniso_U_11
_atom_site_aniso_U_22
_atom_site_aniso_U_33
_atom_site_aniso_U_12
_atom_site_aniso_U_13
_atom_site_aniso_U_23
Cu 0.0263(4) 0.0432(4) 0.0241(4) 0.000 0.0166(3) 0.000
O1 0.032(2) 0.044(2) 0.078(3) 0.000 0.019(2) 0.000
N1 0.0289(15) 0.0435(17) 0.0264(15) -0.0029(13) 0.0164(12) 0.0007(13)
N3 0.0378(16) 0.0423(17) 0.0264(16) -0.0011(13) 0.0188(13) -0.0035(13)
N2 0.0279(15) 0.0401(17) 0.0266(16) 0.0005(12) 0.0168(13) -0.0010(12)
N4 0.0322(16) 0.0508(18) 0.0331(17) 0.0035(14) 0.0217(14) -0.0002(14)
C3 0.0320(18) 0.0336(18) 0.0258(17) 0.0019(14) 0.0159(15) 0.0025(14)
C2 0.036(2) 0.052(2) 0.0254(18) -0.0093(17) 0.0096(16) -0.0052(17)
C1 0.0294(18) 0.049(2) 0.0324(19) -0.0077(16) 0.0134(16) 0.0002(17)
C4 0.0290(17) 0.0312(16) 0.0296(18) 0.0045(14) 0.0176(15) 0.0024(14)
C6 0.0290(19) 0.049(2) 0.033(2) -0.0021(16) 0.0127(16) -0.0040(17)
C5 0.0247(18) 0.057(2) 0.038(2) 0.0035(16) 0.0136(16) 0.0010(18)
O2 0.0557(19) 0.070(2) 0.0329(16) 0.0159(16) 0.0193(14) 0.0010(14)
O3 0.0444(16) 0.102(3) 0.0467(17) -0.0035(18) 0.0317(15) -0.0254(18)
O4 0.0412(18) 0.081(2) 0.0540(19) 0.0119(17) 0.0163(15) 0.0096(18)
N5 0.0333(17) 0.0433(18) 0.0345(18) -0.0007(13) 0.0187(14) 0.0040(13)

loop_
_atom_type_symbol
_atom_type_description
_atom_type_scat_dispersion_real
_atom_type_scat_dispersion_imag
_atom_type_scat_source
C C 0.0033 0.0016 'International Tables Vol C Tables 4.2.6.8 and 6.1.1.4'
H H 0.0000 0.0000 'International Tables Vol C Tables 4.2.6.8 and 6.1.1.4'
Cu Cu 0.3201 1.2651 'International Tables Vol C Tables 4.2.6.8 and 6.1.1.4'
N N 0.0061 0.0033 'International Tables Vol C Tables 4.2.6.8 and 6.1.1.4'
O O 0.0106 0.0060 'International Tables Vol C Tables 4.2.6.8 and 6.1.1.4'

loop_
_geom_angle_atom_site_label_1
_geom_angle_atom_site_label_2
_geom_angle_atom_site_label_3
_geom_angle_site_symmetry_1
_geom_angle_site_symmetry_3
_geom_angle
_geom_angle_publ_flag
N2 Cu N2 2 . 178.28(17) no
N2 Cu N1 2 . 97.47(11) yes
N2 Cu N1 . . 82.09(11) yes
N2 Cu N1 2 2 82.09(11) no
N2 Cu N1 . 2 97.47(11) no
N1 Cu N1 . 2 151.21(18) no
N2 Cu O1 2 . 90.86(8) no
N2 Cu O1 . . 90.86(8) yes
N1 Cu O1 . . 104.40(9) yes
N1 Cu O1 2 . 104.40(9) no
Cu O1 H1A . . 124.7 no
C3 N1 C1 . . 106.6(3) no
C3 N1 Cu . . 111.0(2) no
C1 N1 Cu . . 142.3(3) no
C3 N3 C2 . . 107.3(3) no
C3 N3 H3 . . 126.3 no
C2 N3 H3 . . 126.3 no
C4 N2 C6 . . 105.9(3) no
C4 N2 Cu . . 112.4(2) no
C6 N2 Cu . . 141.5(3) no
C4 N4 C5 . . 107.2(3) no
C4 N4 H4 . . 126.4 no
C5 N4 H4 . . 126.4 no
N1 C3 N3 . . 110.8(3) no
N1 C3 C4 . . 117.7(3) no
N3 C3 C4 . . 131.4(3) no
C1 C2 N3 . . 106.8(3) no
C1 C2 H2 . . 126.6 no
N3 C2 H2 . . 126.6 no
C2 C1 N1 . . 108.6(3) no
C2 C1 H1 . . 125.7 no
N1 C1 H1 . . 125.7 no
N2 C4 N4 . . 111.0(3) no
N2 C4 C3 . . 116.7(3) no
N4 C4 C3 . . 132.1(3) no
C5 C6 N2 . . 108.8(3) no
C5 C6 H6 . . 125.6 no
N2 C6 H6 . . 125.6 no
C6 C5 N4 . . 107.1(3) no
C6 C5 H5 . . 126.5 no
N4 C5 H5 . . 126.5 no
O4 N5 O2 . . 120.4(3) no
O4 N5 O3 . . 121.1(4) no
O2 N5 O3 . . 118.4(3) no

loop_
_geom_bond_atom_site_label_1
_geom_bond_atom_site_label_2
_geom_bond_site_symmetry_2
_geom_bond_distance
_geom_bond_publ_flag
Cu N2 2 2.004(3) no
Cu N2 . 2.004(3) yes
Cu N1 . 2.034(3) yes
Cu N1 2 2.034(3) no
Cu O1 . 2.208(4) yes
O1 H1A . 0.8160 no
N1 C3 . 1.322(5) no
N1 C1 . 1.374(5) no
N3 C3 . 1.340(5) no
N3 C2 . 1.371(5) no
N3 H3 . 0.8600 no
N2 C4 . 1.323(5) no
N2 C6 . 1.378(5) no
N4 C4 . 1.338(5) no
N4 C5 . 1.364(5) no
N4 H4 . 0.8600 no
C3 C4 . 1.442(5) yes
C2 C1 . 1.358(5) no
C2 H2 . 0.9300 no
C1 H1 . 0.9300 no
C6 C5 . 1.349(6) no
C6 H6 . 0.9300 no
C5 H5 . 0.9300 no
O2 N5 . 1.241(4) no
O3 N5 . 1.243(5) no
O4 N5 . 1.226(4) no

loop_
_geom_hbond_atom_site_label_D
_geom_hbond_atom_site_label_H
_geom_hbond_atom_site_label_A
_geom_hbond_site_symmetry_A
_geom_hbond_distance_DH
_geom_hbond_distance_HA
_geom_hbond_distance_DA
_geom_hbond_angle_DHA
_geom_hbond_publ_flag
N3 H3 O3 7 0.86 2.03 2.790(4) 147 yes
N3 H3 O1 5_565 0.86 2.64 3.237(3) 128 yes
N4 H4 O3 7 0.86 2.07 2.821(5) 146 yes
N4 H4 O4 . 0.86 2.52 3.089(5) 125 yes
O1 H1A O2 3_455 0.82 1.96 2.769(4) 171 yes
O1 H1A O3 3_455 0.82 2.54 3.126(4) 130 yes
O1 H1A N5 3_455 0.82 2.61 3.379(4) 157 yes

loop_
_geom_torsion_atom_site_label_1
_geom_torsion_atom_site_label_2
_geom_torsion_atom_site_label_3
_geom_torsion_atom_site_label_4
_geom_torsion_site_symmetry_1
_geom_torsion
_geom_torsion_publ_flag
N2 Cu N1 C3 2 -177.0(3) no
N2 Cu N1 C3 . 1.3(2) no
N1 Cu N1 C3 2 -89.8(2) no
O1 Cu N1 C3 . 90.2(2) no
N2 Cu N1 C1 2 7.0(5) no
N2 Cu N1 C1 . -174.7(5) no
N1 Cu N1 C1 2 94.2(4) no
O1 Cu N1 C1 . -85.8(4) no
N1 Cu N2 C4 . -1.6(3) no
N1 Cu N2 C4 2 149.3(3) no
O1 Cu N2 C4 . -106.0(2) no
N1 Cu N2 C6 . 173.0(4) no
N1 Cu N2 C6 2 -36.0(4) no
O1 Cu N2 C6 . 68.6(4) no
C1 N1 C3 N3 . 0.5(4) no
Cu N1 C3 N3 . -176.9(2) no
C1 N1 C3 C4 . 176.6(3) no
Cu N1 C3 C4 . -0.9(4) no
C2 N3 C3 N1 . -0.2(4) no
C2 N3 C3 C4 . -175.5(4) no
C3 N3 C2 C1 . -0.3(4) no
N3 C2 C1 N1 . 0.6(5) no
C3 N1 C1 C2 . -0.7(4) no
Cu N1 C1 C2 . 175.4(3) no
C6 N2 C4 N4 . 0.7(4) no
Cu N2 C4 N4 . 177.3(2) no
C6 N2 C4 C3 . -174.9(3) no
Cu N2 C4 C3 . 1.6(4) no
C5 N4 C4 N2 . -0.8(4) no
C5 N4 C4 C3 . 173.9(4) no
N1 C3 C4 N2 . -0.5(5) no
N3 C3 C4 N2 . 174.6(4) no
N1 C3 C4 N4 . -175.0(4) no
N3 C3 C4 N4 . 0.1(7) no
C4 N2 C6 C5 . -0.3(4) no
Cu N2 C6 C5 . -175.2(3) no
N2 C6 C5 N4 . -0.2(5) no
C4 N4 C5 C6 . 0.6(4) no
